data_7703775
loop_
_publ_author_name
'Acharya, Joydev'
'Sarkar, Arup'
'Kumar, Pawan'
'Kumar, Vierandra'
'Flores Gonzalez, Jessica'
'Cador, Olivier'
'Pointillart, Fabrice'
'Rajaraman, Gopalan'
'Chandrasekhar, Vadapalli'

_publ_section_title
;
 Influence of ligand field on magnetic anisotropy in a family of
 pentacoordinate Co<sup>II</sup> complexes.
;
_journal_issue 15
_journal_name_full 'Dalton transactions (Cambridge, England : 2003)'
_journal_page_first 4785
_journal_page_last 4796
_journal_paper_doi 10.1039/d0dt00315h
_journal_volume 49
_journal_year 2020
_chemical_formula_moiety 'C22 H25 Br2 N3 Zn'
_chemical_formula_sum 'C22 H25 Br2 N3 Zn'
_chemical_formula_weight 556.64
_space_group_crystal_system triclinic
_space_group_IT_number 2
_space_group_name_Hall '-P 1'
_space_group_name_H-M_alt 'P -1'
_atom_sites_solution_hydrogens geom
_atom_sites_solution_primary iterative
_audit_creation_date 2019-02-11
_audit_creation_method
;
Olex2 1.2
(compiled 2018.05.29 svn.r3508 for OlexSys, GUI svn.r5506)
;
_audit_update_record
;
2019-08-29 deposited with the CCDC.	2020-03-18 downloaded from the CCDC.
;
_cell_angle_alpha 98.374(2)
_cell_angle_beta 90.925(2)
_cell_angle_gamma 109.403(2)
_cell_formula_units_Z 2
_cell_length_a 8.4626(5)
_cell_length_b 10.2744(6)
_cell_length_c 13.2348(7)
_cell_measurement_reflns_used 7334
_cell_measurement_temperature 100
_cell_measurement_theta_max 28.30
_cell_measurement_theta_min 2.43
_cell_volume 1071.24(11)
_computing_cell_refinement 'SAINT V8.38A (?, 2016)'
_computing_data_reduction 'SAINT V8.38A (?, 2016)'
_computing_molecular_graphics 'Olex2 (Dolomanov et al., 2009)'
_computing_publication_material 'Olex2 (Dolomanov et al., 2009)'
_computing_structure_refinement 'ShelXL (Sheldrick, 2015)'
_computing_structure_solution 'olex2.solve (Bourhis et al., 2015)'
_diffrn_ambient_temperature 100
_diffrn_measured_fraction_theta_full 0.998
_diffrn_measured_fraction_theta_max 0.998
_diffrn_measurement_device_type 'Bruker APEX-II CCD'
_diffrn_measurement_method '\f and \w scans'
_diffrn_radiation_type MoK\a
_diffrn_radiation_wavelength 0.71073
_diffrn_reflns_av_R_equivalents 0.0653
_diffrn_reflns_av_unetI/netI 0.0670
_diffrn_reflns_Laue_measured_fraction_full 0.998
_diffrn_reflns_Laue_measured_fraction_max 0.998
_diffrn_reflns_limit_h_max 11
_diffrn_reflns_limit_h_min -11
_diffrn_reflns_limit_k_max 13
_diffrn_reflns_limit_k_min -13
_diffrn_reflns_limit_l_max 17
_diffrn_reflns_limit_l_min -17
_diffrn_reflns_number 16819
_diffrn_reflns_point_group_measured_fraction_full 0.998
_diffrn_reflns_point_group_measured_fraction_max 0.998
_diffrn_reflns_theta_full 25.242
_diffrn_reflns_theta_max 28.301
_diffrn_reflns_theta_min 2.429
_diffrn_standards_number 0
_exptl_absorpt_coefficient_mu 4.889
_exptl_absorpt_correction_T_max 0.7457
_exptl_absorpt_correction_T_min 0.2889
_exptl_absorpt_correction_type psi-scan
_exptl_absorpt_process_details
;
SADABS-2016/2 (Bruker,2016/2) was used for absorption correction.
wR2(int) was 0.1553 before and 0.0743 after correction.
The Ratio of minimum to maximum transmission is 0.3874.
The \l/2 correction factor is Not present.
;
_exptl_crystal_colour colourless
_exptl_crystal_colour_primary colourless
_exptl_crystal_density_diffrn 1.726
_exptl_crystal_description block
_exptl_crystal_F_000 556
_exptl_crystal_size_max 0.02
_exptl_crystal_size_mid 0.02
_exptl_crystal_size_min 0.02
_refine_diff_density_max 0.957
_refine_diff_density_min -1.092
_refine_diff_density_rms 0.146
_refine_ls_extinction_method none
_refine_ls_goodness_of_fit_ref 1.047
_refine_ls_hydrogen_treatment constr
_refine_ls_matrix_type full
_refine_ls_number_parameters 256
_refine_ls_number_reflns 5317
_refine_ls_number_restraints 0
_refine_ls_restrained_S_all 1.047
_refine_ls_R_factor_all 0.0552
_refine_ls_R_factor_gt 0.0389
_refine_ls_shift/su_max 0.000
_refine_ls_shift/su_mean 0.000
_refine_ls_structure_factor_coef Fsqd
_refine_ls_weighting_details 'w=1/[\s^2^(Fo^2^)+(0.0246P)^2^+2.3216P] where P=(Fo^2^+2Fc^2^)/3'
_refine_ls_weighting_scheme calc
_refine_ls_wR_factor_gt 0.0835
_refine_ls_wR_factor_ref 0.0993
_reflns_Friedel_coverage 0.000
_reflns_number_gt 4325
_reflns_number_total 5317
_reflns_threshold_expression 'I > 2\s(I)'
_cod_data_source_file d0dt00315h2.cif
_cod_data_source_block ZnBr
_cod_depositor_comments 'Adding full bibliography for 7703772--7703776.cif.'
_cod_database_code 7703775
_shelx_shelxl_version_number 2018/3
_shelx_space_group_comment
;
The symmetry employed for this shelxl refinement is uniquely defined
by the following loop, which should always be used as a source of
symmetry information in preference to the above space-group names.
They are only intended as comments.
;
_shelx_estimated_absorpt_t_max 0.909
_shelx_estimated_absorpt_t_min 0.909
_olex2_refinement_description
;
1. Fixed Uiso
 At 1.2 times of:
  All C(H) groups, All C(H,H) groups
 At 1.5 times of:
  All C(H,H,H) groups
2.a Secondary CH2 refined with riding coordinates:
 C008(H00A,H00B), C009(H00C,H00D), C00M(H00M,H00N)
2.b Aromatic/amide H refined with riding coordinates:
 C00B(H00E), C00C(H00F), C00D(H00G), C00E(H00H), C00F(H00I), C00G(H00J),
 C00J(H00K), C00L(H00L), C00N(H00O), C00P(H00P)
2.c Idealised Me refined as rotating group:
 C00Q(H00Q,H00R,H00S), C00R(H00T,H00U,H00V), C00S(H00W,H00X,H00Y)
;
_olex2_submission_special_instructions 'No special instructions were received'

loop_
_space_group_symop_operation_xyz
'x, y, z'
'-x, -y, -z'

loop_
_atom_site_label
_atom_site_type_symbol
_atom_site_fract_x
_atom_site_fract_y
_atom_site_fract_z
_atom_site_U_iso_or_equiv
_atom_site_adp_type
_atom_site_occupancy
_atom_site_site_symmetry_order
_atom_site_calc_flag
_atom_site_refinement_flags_posn
_atom_site_refinement_flags_adp
_atom_site_refinement_flags_occupancy
_atom_site_disorder_assembly
_atom_site_disorder_group
Br01 Br 0.28888(4) 0.34558(4) 0.27881(3) 0.01348(9) Uani 1 1 d . . . . .
Br02 Br -0.00186(5) 0.54419(4) 0.17883(3) 0.02140(11) Uani 1 1 d . . . . .
Zn03 Zn 0.26660(5) 0.57251(4) 0.26123(3) 0.01162(10) Uani 1 1 d . . . . .
N004 N 0.2305(4) 0.6463(3) 0.4120(2) 0.0128(6) Uani 1 1 d . . . . .
N005 N 0.4267(4) 0.6321(3) 0.1473(2) 0.0114(6) Uani 1 1 d . . . . .
N006 N 0.5486(4) 0.7199(3) 0.3499(2) 0.0103(6) Uani 1 1 d . . . . .
C007 C 0.3547(5) 0.6681(3) 0.4841(3) 0.0117(7) Uani 1 1 d . . . . .
C008 C 0.6470(4) 0.6623(4) 0.2772(3) 0.0109(7) Uani 1 1 d . . . . .
H00A H 0.629629 0.564220 0.284914 0.013 Uiso 1 1 calc R . . . .
H00B H 0.767956 0.716797 0.291826 0.013 Uiso 1 1 calc R . . . .
C009 C 0.5174(4) 0.6567(4) 0.4431(3) 0.0126(7) Uani 1 1 d . . . . .
H00C H 0.611769 0.705408 0.495168 0.015 Uiso 1 1 calc R . . . .
H00D H 0.508490 0.557180 0.427691 0.015 Uiso 1 1 calc R . . . .
C00A C 0.5935(4) 0.6682(3) 0.1693(3) 0.0105(7) Uani 1 1 d . . . . .
C00B C 0.0540(5) 0.6850(4) 0.5436(3) 0.0180(8) Uani 1 1 d . . . . .
H00E H -0.050936 0.692419 0.562289 0.022 Uiso 1 1 calc R . . . .
C00C C 0.0832(5) 0.6559(4) 0.4422(3) 0.0155(8) Uani 1 1 d . . . . .
H00F H -0.004123 0.642048 0.391526 0.019 Uiso 1 1 calc R . . . .
C00D C 0.3323(5) 0.6952(4) 0.5871(3) 0.0160(8) Uani 1 1 d . . . . .
H00G H 0.420824 0.708337 0.636753 0.019 Uiso 1 1 calc R . . . .
C00E C 0.3699(5) 0.6292(4) 0.0509(3) 0.0141(7) Uani 1 1 d . . . . .
H00H H 0.252208 0.601562 0.035396 0.017 Uiso 1 1 calc R . . . .
C00F C 0.9031(5) 1.0542(4) 0.1842(3) 0.0141(7) Uani 1 1 d . . . . .
H00I H 1.018182 1.079969 0.170071 0.017 Uiso 1 1 calc R . . . .
C00G C 0.4759(5) 0.6648(4) -0.0255(3) 0.0169(8) Uani 1 1 d . . . . .
H00J H 0.432331 0.662937 -0.092528 0.020 Uiso 1 1 calc R . . . .
C00H C 0.6817(4) 0.9524(3) 0.2908(3) 0.0119(7) Uani 1 1 d . . . . .
C00I C 0.7929(5) 1.0797(3) 0.1185(3) 0.0138(7) Uani 1 1 d . . . . .
C00J C 0.7078(5) 0.7047(4) 0.0952(3) 0.0142(7) Uani 1 1 d . . . . .
H00K H 0.824831 0.729942 0.111885 0.017 Uiso 1 1 calc R . . . .
C00K C 0.5692(5) 0.9846(4) 0.2276(3) 0.0138(7) Uani 1 1 d . . . . .
C00L C 0.6487(5) 0.7039(4) -0.0034(3) 0.0161(8) Uani 1 1 d . . . . .
H00L H 0.724659 0.729491 -0.054958 0.019 Uiso 1 1 calc R . . . .
C00M C 0.6184(5) 0.8756(3) 0.3793(3) 0.0131(7) Uani 1 1 d . . . . .
H00M H 0.711929 0.899667 0.432251 0.016 Uiso 1 1 calc R . . . .
H00N H 0.529917 0.908667 0.410120 0.016 Uiso 1 1 calc R . . . .
C00N C 0.1790(5) 0.7032(4) 0.6172(3) 0.0183(8) Uani 1 1 d . . . . .
H00O H 0.160831 0.720931 0.687783 0.022 Uiso 1 1 calc R . . . .
C00O C 0.8530(4) 0.9926(4) 0.2702(3) 0.0132(7) Uani 1 1 d . . . . .
C00P C 0.6260(5) 1.0461(4) 0.1425(3) 0.0159(8) Uani 1 1 d . . . . .
H00P H 0.548950 1.065867 0.099311 0.019 Uiso 1 1 calc R . . . .
C00Q C 0.3873(5) 0.9556(4) 0.2507(3) 0.0187(8) Uani 1 1 d . . . . .
H00Q H 0.329469 0.854470 0.243224 0.028 Uiso 1 1 calc GR . . . .
H00R H 0.333053 0.994762 0.202792 0.028 Uiso 1 1 calc GR . . . .
H00S H 0.381419 0.998947 0.320906 0.028 Uiso 1 1 calc GR . . . .
C00R C 0.8548(5) 1.1463(4) 0.0263(3) 0.0215(9) Uani 1 1 d . . . . .
H00T H 0.922089 1.244863 0.048216 0.032 Uiso 1 1 calc GR . . . .
H00U H 0.758678 1.139493 -0.019012 0.032 Uiso 1 1 calc GR . . . .
H00V H 0.924084 1.097885 -0.010561 0.032 Uiso 1 1 calc GR . . . .
C00S C 0.9870(5) 0.9750(4) 0.3381(3) 0.0219(9) Uani 1 1 d . . . . .
H00W H 1.009399 0.889575 0.310213 0.033 Uiso 1 1 calc GR . . . .
H00X H 0.948490 0.968165 0.407192 0.033 Uiso 1 1 calc GR . . . .
H00Y H 1.090131 1.055748 0.340990 0.033 Uiso 1 1 calc GR . . . .

loop_
_atom_site_aniso_label
_atom_site_aniso_U_11
_atom_site_aniso_U_22
_atom_site_aniso_U_33
_atom_site_aniso_U_23
_atom_site_aniso_U_13
_atom_site_aniso_U_12
Br01 0.01542(18) 0.01232(16) 0.01251(18) 0.00301(13) 0.00220(13) 0.00395(13)
Br02 0.01553(19) 0.0340(2) 0.0178(2) 0.00366(17) -0.00130(15) 0.01277(17)
Zn03 0.0122(2) 0.0148(2) 0.0094(2) 0.00265(16) 0.00172(15) 0.00636(16)
N004 0.0134(15) 0.0114(14) 0.0126(15) 0.0027(12) 0.0048(12) 0.0025(12)
N005 0.0154(15) 0.0111(13) 0.0072(14) -0.0002(11) -0.0010(12) 0.0045(12)
N006 0.0120(14) 0.0126(14) 0.0074(14) 0.0023(12) 0.0025(11) 0.0054(12)
C007 0.0154(17) 0.0081(15) 0.0113(17) 0.0024(13) 0.0041(14) 0.0032(13)
C008 0.0097(16) 0.0124(16) 0.0112(17) 0.0006(14) 0.0020(13) 0.0048(13)
C009 0.0130(17) 0.0151(17) 0.0103(17) 0.0025(14) 0.0017(14) 0.0055(14)
C00A 0.0157(17) 0.0081(15) 0.0098(17) 0.0018(13) 0.0018(13) 0.0066(13)
C00B 0.0183(19) 0.0143(17) 0.021(2) 0.0019(15) 0.0102(16) 0.0052(15)
C00C 0.0128(17) 0.0136(17) 0.020(2) 0.0043(15) 0.0023(15) 0.0041(14)
C00D 0.023(2) 0.0119(16) 0.0103(18) 0.0006(14) 0.0016(15) 0.0034(15)
C00E 0.0169(18) 0.0115(16) 0.0134(18) 0.0004(14) -0.0019(14) 0.0051(14)
C00F 0.0122(17) 0.0122(16) 0.0165(19) 0.0018(14) 0.0057(14) 0.0022(14)
C00G 0.027(2) 0.0121(16) 0.0128(18) 0.0048(14) -0.0005(15) 0.0069(15)
C00H 0.0146(17) 0.0079(15) 0.0107(17) -0.0008(13) 0.0020(14) 0.0015(13)
C00I 0.0186(18) 0.0072(15) 0.0132(18) -0.0002(14) 0.0029(15) 0.0018(14)
C00J 0.0165(18) 0.0113(16) 0.0130(18) 0.0015(14) 0.0020(14) 0.0024(14)
C00K 0.0150(18) 0.0083(15) 0.0179(19) 0.0002(14) 0.0016(14) 0.0044(14)
C00L 0.029(2) 0.0118(16) 0.0082(17) 0.0015(14) 0.0059(15) 0.0073(15)
C00M 0.0157(18) 0.0110(16) 0.0120(18) 0.0002(14) 0.0029(14) 0.0045(14)
C00N 0.028(2) 0.0113(16) 0.0147(19) 0.0000(15) 0.0097(16) 0.0063(15)
C00O 0.0113(17) 0.0094(15) 0.0179(19) -0.0001(14) 0.0000(14) 0.0031(13)
C00P 0.0188(19) 0.0103(16) 0.0179(19) 0.0009(15) -0.0035(15) 0.0048(14)
C00Q 0.0135(18) 0.0176(18) 0.024(2) 0.0011(16) 0.0023(15) 0.0055(15)
C00R 0.028(2) 0.0197(19) 0.018(2) 0.0076(16) 0.0053(17) 0.0073(17)
C00S 0.0142(19) 0.026(2) 0.025(2) 0.0085(18) 0.0005(16) 0.0045(16)

loop_
_atom_type_symbol
_atom_type_description
_atom_type_scat_dispersion_real
_atom_type_scat_dispersion_imag
_atom_type_scat_source
C C 0.0033 0.0016 'International Tables Vol C Tables 4.2.6.8 and 6.1.1.4'
H H 0.0000 0.0000 'International Tables Vol C Tables 4.2.6.8 and 6.1.1.4'
Br Br -0.2901 2.4595 'International Tables Vol C Tables 4.2.6.8 and 6.1.1.4'
N N 0.0061 0.0033 'International Tables Vol C Tables 4.2.6.8 and 6.1.1.4'
Zn Zn 0.2839 1.4301 'International Tables Vol C Tables 4.2.6.8 and 6.1.1.4'

loop_
_geom_angle_atom_site_label_1
_geom_angle_atom_site_label_2
_geom_angle_atom_site_label_3
_geom_angle
_geom_angle_site_symmetry_1
_geom_angle_site_symmetry_3
_geom_angle_publ_flag
Br01 Zn03 N006 96.71(7) . . ?
Br02 Zn03 Br01 110.79(2) . . ?
Br02 Zn03 N006 152.42(7) . . ?
N004 Zn03 Br01 101.26(8) . . ?
N004 Zn03 Br02 100.10(9) . . ?
N004 Zn03 N006 71.52(11) . . ?
N005 Zn03 Br01 101.93(8) . . ?
N005 Zn03 Br02 101.76(9) . . ?
N005 Zn03 N004 139.75(12) . . ?
N005 Zn03 N006 73.47(11) . . ?
C007 N004 Zn03 117.7(2) . . ?
C00C N004 Zn03 123.3(3) . . ?
C00C N004 C007 118.4(3) . . ?
C00A N005 Zn03 118.5(2) . . ?
C00E N005 Zn03 122.3(2) . . ?
C00E N005 C00A 119.1(3) . . ?
C008 N006 Zn03 95.35(19) . . ?
C008 N006 C00M 114.0(3) . . ?
C009 N006 Zn03 94.3(2) . . ?
C009 N006 C008 114.7(3) . . ?
C009 N006 C00M 108.9(3) . . ?
C00M N006 Zn03 128.3(2) . . ?
N004 C007 C009 114.9(3) . . ?
N004 C007 C00D 121.7(3) . . ?
C00D C007 C009 123.4(3) . . ?
N006 C008 H00A 109.7 . . ?
N006 C008 H00B 109.7 . . ?
N006 C008 C00A 109.9(3) . . ?
H00A C008 H00B 108.2 . . ?
C00A C008 H00A 109.7 . . ?
C00A C008 H00B 109.7 . . ?
N006 C009 C007 109.1(3) . . ?
N006 C009 H00C 109.9 . . ?
N006 C009 H00D 109.9 . . ?
C007 C009 H00C 109.9 . . ?
C007 C009 H00D 109.9 . . ?
H00C C009 H00D 108.3 . . ?
N005 C00A C008 116.1(3) . . ?
N005 C00A C00J 121.4(3) . . ?
C00J C00A C008 122.5(3) . . ?
C00C C00B H00E 120.5 . . ?
C00N C00B H00E 120.5 . . ?
C00N C00B C00C 118.9(4) . . ?
N004 C00C C00B 122.6(4) . . ?
N004 C00C H00F 118.7 . . ?
C00B C00C H00F 118.7 . . ?
C007 C00D H00G 120.4 . . ?
C007 C00D C00N 119.2(4) . . ?
C00N C00D H00G 120.4 . . ?
N005 C00E H00H 118.8 . . ?
N005 C00E C00G 122.3(4) . . ?
C00G C00E H00H 118.8 . . ?
C00I C00F H00I 118.6 . . ?
C00I C00F C00O 122.7(3) . . ?
C00O C00F H00I 118.6 . . ?
C00E C00G H00J 120.5 . . ?
C00E C00G C00L 119.0(4) . . ?
C00L C00G H00J 120.5 . . ?
C00K C00H C00M 119.9(3) . . ?
C00K C00H C00O 119.1(3) . . ?
C00O C00H C00M 121.0(3) . . ?
C00F C00I C00P 117.9(3) . . ?
C00F C00I C00R 120.2(3) . . ?
C00P C00I C00R 121.9(4) . . ?
C00A C00J H00K 120.4 . . ?
C00L C00J C00A 119.2(4) . . ?
C00L C00J H00K 120.4 . . ?
C00H C00K C00Q 121.7(3) . . ?
C00P C00K C00H 119.5(3) . . ?
C00P C00K C00Q 118.8(4) . . ?
C00G C00L H00L 120.5 . . ?
C00J C00L C00G 118.9(3) . . ?
C00J C00L H00L 120.5 . . ?
N006 C00M C00H 113.9(3) . . ?
N006 C00M H00M 108.8 . . ?
N006 C00M H00N 108.8 . . ?
C00H C00M H00M 108.8 . . ?
C00H C00M H00N 108.8 . . ?
H00M C00M H00N 107.7 . . ?
C00B C00N C00D 119.0(4) . . ?
C00B C00N H00O 120.5 . . ?
C00D C00N H00O 120.5 . . ?
C00F C00O C00H 118.8(4) . . ?
C00F C00O C00S 117.6(3) . . ?
C00H C00O C00S 123.6(3) . . ?
C00I C00P H00P 119.1 . . ?
C00K C00P C00I 121.8(4) . . ?
C00K C00P H00P 119.1 . . ?
C00K C00Q H00Q 109.5 . . ?
C00K C00Q H00R 109.5 . . ?
C00K C00Q H00S 109.5 . . ?
H00Q C00Q H00R 109.5 . . ?
H00Q C00Q H00S 109.5 . . ?
H00R C00Q H00S 109.5 . . ?
C00I C00R H00T 109.5 . . ?
C00I C00R H00U 109.5 . . ?
C00I C00R H00V 109.5 . . ?
H00T C00R H00U 109.5 . . ?
H00T C00R H00V 109.5 . . ?
H00U C00R H00V 109.5 . . ?
C00O C00S H00W 109.5 . . ?
C00O C00S H00X 109.5 . . ?
C00O C00S H00Y 109.5 . . ?
H00W C00S H00X 109.5 . . ?
H00W C00S H00Y 109.5 . . ?
H00X C00S H00Y 109.5 . . ?

loop_
_geom_bond_atom_site_label_1
_geom_bond_atom_site_label_2
_geom_bond_distance
_geom_bond_site_symmetry_2
_geom_bond_publ_flag
Br01 Zn03 2.4442(5) . ?
Br02 Zn03 2.4133(6) . ?
Zn03 N004 2.093(3) . ?
Zn03 N005 2.066(3) . ?
Zn03 N006 2.521(3) . ?
N004 C007 1.348(5) . ?
N004 C00C 1.345(5) . ?
N005 C00A 1.350(5) . ?
N005 C00E 1.349(5) . ?
N006 C008 1.469(4) . ?
N006 C009 1.463(4) . ?
N006 C00M 1.498(4) . ?
C007 C009 1.522(5) . ?
C007 C00D 1.379(5) . ?
C008 H00A 0.9900 . ?
C008 H00B 0.9900 . ?
C008 C00A 1.507(5) . ?
C009 H00C 0.9900 . ?
C009 H00D 0.9900 . ?
C00A C00J 1.391(5) . ?
C00B H00E 0.9500 . ?
C00B C00C 1.376(5) . ?
C00B C00N 1.374(6) . ?
C00C H00F 0.9500 . ?
C00D H00G 0.9500 . ?
C00D C00N 1.388(5) . ?
C00E H00H 0.9500 . ?
C00E C00G 1.371(5) . ?
C00F H00I 0.9500 . ?
C00F C00I 1.377(5) . ?
C00F C00O 1.387(5) . ?
C00G H00J 0.9500 . ?
C00G C00L 1.396(6) . ?
C00H C00K 1.408(5) . ?
C00H C00M 1.513(5) . ?
C00H C00O 1.412(5) . ?
C00I C00P 1.392(5) . ?
C00I C00R 1.503(5) . ?
C00J H00K 0.9500 . ?
C00J C00L 1.387(5) . ?
C00K C00P 1.386(5) . ?
C00K C00Q 1.513(5) . ?
C00L H00L 0.9500 . ?
C00M H00M 0.9900 . ?
C00M H00N 0.9900 . ?
C00N H00O 0.9500 . ?
C00O C00S 1.508(5) . ?
C00P H00P 0.9500 . ?
C00Q H00Q 0.9800 . ?
C00Q H00R 0.9800 . ?
C00Q H00S 0.9800 . ?
C00R H00T 0.9800 . ?
C00R H00U 0.9800 . ?
C00R H00V 0.9800 . ?
C00S H00W 0.9800 . ?
C00S H00X 0.9800 . ?
C00S H00Y 0.9800 . ?
